data_7239330
loop_
_publ_author_name
'Rasheed, Sk.'
'Rao, D. Nageswar'
'Reddy, K. Ranjith'
'Aravinda, S.'
'Vishwakarma, Ram A.'
'Das, Parthasarathi'

_publ_section_title
;
 C--N bond formation via Cu-catalyzed cross-coupling with boronic acids
 leading to methyl carbazole-3-carboxylate: synthesis of carbazole
 alkaloids
;
_journal_issue 10
_journal_name_full 'RSC Advances'
_journal_page_first 4960
_journal_paper_doi 10.1039/c3ra44903c
_journal_volume 4
_journal_year 2014
_chemical_formula_moiety 'C17 H17 N1 O2'
_chemical_formula_sum 'C17 H17 N O2'
_chemical_formula_weight 267.32
_chemical_name_systematic
;
methyl 6-propyl-9H-carbazole-3-carboxylate
;
_space_group_IT_number 14
_space_group_name_Hall '-P 2ybc'
_space_group_name_H-M_alt 'P 1 21/c 1'
_symmetry_cell_setting monoclinic
_symmetry_space_group_name_H-M 'P 1 21/c 1'
_atom_sites_solution_hydrogens geom
_atom_sites_solution_primary direct
_atom_sites_solution_secondary difmap
_audit_creation_method SHELXL-97
_cell_angle_alpha 90.00
_cell_angle_beta 98.229(5)
_cell_angle_gamma 90.00
_cell_formula_units_Z 4
_cell_length_a 12.8565(7)
_cell_length_b 13.8210(7)
_cell_length_c 8.0271(4)
_cell_measurement_reflns_used 4672
_cell_measurement_temperature 293(2)
_cell_measurement_theta_max 27.0
_cell_measurement_theta_min 3.80
_cell_volume 1411.65(13)
_computing_cell_refinement 'CrysAlis Pro (Oxford Diffraction,2010)'
_computing_data_collection 'CrysAlis Pro (Oxford Diffraction,2010)'
_computing_data_reduction 'CrysAlis Pro (Oxford Diffraction,2010)'
_computing_structure_refinement 'SHELXL-97 (Sheldrick, 2008)'
_computing_structure_solution 'SHELXS-97 (Sheldrick, 2008)'
_diffrn_ambient_temperature 293(2)
_diffrn_detector_area_resol_mean 16.1049
_diffrn_measured_fraction_theta_full 0.984
_diffrn_measured_fraction_theta_max 0.984
_diffrn_measurement_device_type 'Xcalibur, sapphire3'
_diffrn_measurement_method 'omega scan'
_diffrn_radiation_monochromator graphite
_diffrn_radiation_source 'fine-focus sealed tube'
_diffrn_radiation_type MoK\a
_diffrn_radiation_wavelength 0.71073
_diffrn_reflns_av_R_equivalents 0.0305
_diffrn_reflns_av_sigmaI/netI 0.0282
_diffrn_reflns_limit_h_max 16
_diffrn_reflns_limit_h_min -16
_diffrn_reflns_limit_k_max 17
_diffrn_reflns_limit_k_min -17
_diffrn_reflns_limit_l_max 10
_diffrn_reflns_limit_l_min -9
_diffrn_reflns_number 11900
_diffrn_reflns_theta_full 27.00
_diffrn_reflns_theta_max 27.00
_diffrn_reflns_theta_min 3.91
_exptl_absorpt_coefficient_mu 0.082
_exptl_absorpt_correction_T_max 1.00000
_exptl_absorpt_correction_T_min 0.72077
_exptl_absorpt_correction_type multi-scan
_exptl_absorpt_process_details 'Crysalis PRO (Oxford Diffraction,2010)'
_exptl_crystal_colour 'color less'
_exptl_crystal_density_diffrn 1.258
_exptl_crystal_density_method 'not measured'
_exptl_crystal_description plate
_exptl_crystal_F_000 568
_exptl_crystal_size_max 0.3
_exptl_crystal_size_mid 0.2
_exptl_crystal_size_min 0.01
_refine_diff_density_max 0.158
_refine_diff_density_min -0.213
_refine_diff_density_rms 0.041
_refine_ls_extinction_method none
_refine_ls_goodness_of_fit_ref 1.059
_refine_ls_hydrogen_treatment refall
_refine_ls_matrix_type full
_refine_ls_number_parameters 249
_refine_ls_number_reflns 3031
_refine_ls_number_restraints 0
_refine_ls_restrained_S_all 1.059
_refine_ls_R_factor_all 0.0856
_refine_ls_R_factor_gt 0.0520
_refine_ls_shift/su_max 0.000
_refine_ls_shift/su_mean 0.000
_refine_ls_structure_factor_coef Fsqd
_refine_ls_weighting_details 'calc w=1/[\s^2^(Fo^2^)+(0.0752P)^2^+0.1975P] where P=(Fo^2^+2Fc^2^)/3'
_refine_ls_weighting_scheme calc
_refine_ls_wR_factor_gt 0.1298
_refine_ls_wR_factor_ref 0.1561
_reflns_number_gt 1989
_reflns_number_total 3031
_reflns_threshold_expression >2sigma(I)
_cod_data_source_file c3ra44903c.txt
_cod_data_source_block 5
_cod_depositor_comments
;
The following automatic conversions were performed:

data item '_symmetry_cell_setting' value 'Monoclinic' was changed to
'monoclinic' in accordance with the
/home/saulius/struct/COD-crude-data/automatic-downloads/DataCite-retrospective/RSC/depositions/lib/dictionaries/cif_core.dic
dictionary named 'cif_core.dic' version 2.4.2 last updated on
2011-04-26.

Automatic conversion script
Id: cif_fix_values 6909 2019-04-08 15:41:33Z antanas 
;
_cod_original_sg_symbol_H-M 'P 21/c'
_cod_database_code 7239330

loop_
_symmetry_equiv_pos_as_xyz
'x, y, z'
'-x, y+1/2, -z+1/2'
'-x, -y, -z'
'x, -y-1/2, z-1/2'

loop_
_atom_site_label
_atom_site_type_symbol
_atom_site_fract_x
_atom_site_fract_y
_atom_site_fract_z
_atom_site_U_iso_or_equiv
_atom_site_adp_type
_atom_site_occupancy
_atom_site_symmetry_multiplicity
_atom_site_calc_flag
C1 C 0.31999(15) 0.63156(15) 0.0294(3) 0.0511(5) Uani 1 1 d
C2 C 0.22816(16) 0.63986(18) -0.0846(3) 0.0605(6) Uani 1 1 d
C3 C 0.17704(16) 0.55630(17) -0.1410(3) 0.0576(6) Uani 1 1 d
C4 C 0.21411(15) 0.46415(15) -0.0900(2) 0.0499(5) Uani 1 1 d
C5 C 0.30653(14) 0.45728(15) 0.0232(2) 0.0468(5) Uani 1 1 d
C6 C 0.36017(14) 0.54062(13) 0.0828(2) 0.0438(4) Uani 1 1 d
C7 C 0.45627(13) 0.55864(13) 0.1973(2) 0.0416(4) Uani 1 1 d
C8 C 0.53121(13) 0.50005(13) 0.2893(2) 0.0412(4) Uani 1 1 d
C9 C 0.61610(13) 0.54253(13) 0.3890(2) 0.0422(4) Uani 1 1 d
C10 C 0.62519(17) 0.64366(15) 0.3977(3) 0.0566(6) Uani 1 1 d
C11 C 0.55237(17) 0.70273(16) 0.3077(3) 0.0639(6) Uani 1 1 d
C12 C 0.46781(15) 0.65985(14) 0.2069(3) 0.0509(5) Uani 1 1 d
C13 C 0.15442(18) 0.37495(19) -0.1532(3) 0.0586(6) Uani 1 1 d
C14 C 0.0789(2) 0.33953(19) -0.0407(3) 0.0676(7) Uani 1 1 d
C15 C 0.0206(3) 0.2485(2) -0.1016(4) 0.0795(8) Uani 1 1 d
C16 C 0.69553(14) 0.47822(14) 0.4825(2) 0.0441(4) Uani 1 1 d
C17 C 0.8590(2) 0.4688(2) 0.6578(3) 0.0657(6) Uani 1 1 d
N1 N 0.38572(13) 0.70290(14) 0.1052(2) 0.0626(5) Uani 1 1 d
O1 O 0.69040(11) 0.39110(10) 0.48804(17) 0.0577(4) Uani 1 1 d
O2 O 0.77825(10) 0.52680(10) 0.56383(17) 0.0567(4) Uani 1 1 d
H1 H 0.378(2) 0.769(2) 0.089(3) 0.094(9) Uiso 1 1 d
H2 H 0.2055(17) 0.7014(17) -0.123(3) 0.068(6) Uiso 1 1 d
H3 H 0.1123(16) 0.5621(15) -0.222(3) 0.056(5) Uiso 1 1 d
H4 H 0.3324(15) 0.3924(16) 0.063(2) 0.055(6) Uiso 1 1 d
H5 H 0.5239(13) 0.4280(15) 0.284(2) 0.045(5) Uiso 1 1 d
H6 H 0.6815(18) 0.6709(18) 0.469(3) 0.077(7) Uiso 1 1 d
H7 H 0.5598(17) 0.773(2) 0.316(3) 0.073(7) Uiso 1 1 d
H8 H 0.1154(18) 0.3858(17) -0.267(3) 0.080(7) Uiso 1 1 d
H9 H 0.203(2) 0.3220(19) -0.167(3) 0.091(8) Uiso 1 1 d
H10 H 0.030(2) 0.395(2) -0.029(3) 0.106(10) Uiso 1 1 d
H11 H 0.122(2) 0.3292(19) 0.071(4) 0.102(9) Uiso 1 1 d
H12 H -0.016(2) 0.257(2) -0.216(4) 0.094(9) Uiso 1 1 d
H13 H -0.029(3) 0.231(2) -0.027(4) 0.135(12) Uiso 1 1 d
H14 H 0.066(3) 0.196(3) -0.118(4) 0.134(14) Uiso 1 1 d
H15 H 0.912(3) 0.517(2) 0.713(4) 0.125(11) Uiso 1 1 d
H16 H 0.886(2) 0.425(2) 0.583(4) 0.110(10) Uiso 1 1 d
H17 H 0.829(2) 0.424(2) 0.746(4) 0.123(11) Uiso 1 1 d

loop_
_atom_site_aniso_label
_atom_site_aniso_U_11
_atom_site_aniso_U_22
_atom_site_aniso_U_33
_atom_site_aniso_U_23
_atom_site_aniso_U_13
_atom_site_aniso_U_12
C1 0.0448(10) 0.0439(11) 0.0655(12) 0.0069(9) 0.0114(9) 0.0025(9)
C2 0.0518(12) 0.0554(14) 0.0729(14) 0.0139(11) 0.0036(10) 0.0090(11)
C3 0.0436(11) 0.0701(15) 0.0573(12) 0.0071(10) 0.0014(10) 0.0014(10)
C4 0.0460(10) 0.0542(12) 0.0497(10) 0.0008(9) 0.0078(8) -0.0025(9)
C5 0.0429(10) 0.0418(12) 0.0548(11) 0.0009(8) 0.0042(8) 0.0006(8)
C6 0.0385(9) 0.0441(11) 0.0496(10) 0.0013(8) 0.0096(8) 0.0019(8)
C7 0.0401(9) 0.0342(9) 0.0521(10) -0.0022(7) 0.0124(8) -0.0038(8)
C8 0.0399(9) 0.0325(10) 0.0518(10) -0.0019(8) 0.0087(8) -0.0030(8)
C9 0.0408(9) 0.0357(10) 0.0511(10) -0.0019(8) 0.0096(8) -0.0022(8)
C10 0.0477(11) 0.0420(12) 0.0775(14) -0.0073(10) -0.0004(10) -0.0084(9)
C11 0.0562(12) 0.0313(11) 0.1003(17) -0.0043(11) -0.0023(11) -0.0054(10)
C12 0.0460(10) 0.0350(10) 0.0719(12) 0.0011(9) 0.0086(9) -0.0008(8)
C13 0.0493(11) 0.0686(15) 0.0556(13) -0.0074(10) 0.0003(10) -0.0054(11)
C14 0.0782(16) 0.0649(16) 0.0609(14) -0.0072(11) 0.0145(13) -0.0200(13)
C15 0.094(2) 0.076(2) 0.0687(17) -0.0076(14) 0.0138(16) -0.0285(17)
C16 0.0453(10) 0.0410(11) 0.0469(10) -0.0060(8) 0.0095(8) -0.0059(8)
C17 0.0563(13) 0.0593(15) 0.0750(15) -0.0038(12) -0.0131(12) 0.0045(11)
N1 0.0520(10) 0.0373(10) 0.0950(13) 0.0083(9) -0.0020(9) 0.0009(8)
O1 0.0592(9) 0.0379(9) 0.0722(9) -0.0007(6) -0.0031(7) -0.0016(6)
O2 0.0513(8) 0.0466(8) 0.0675(8) -0.0020(6) -0.0078(6) -0.0031(6)

loop_
_atom_type_symbol
_atom_type_description
_atom_type_scat_dispersion_real
_atom_type_scat_dispersion_imag
_atom_type_scat_source
C C 0.0033 0.0016 'International Tables Vol C Tables 4.2.6.8 and 6.1.1.4'
H H 0.0000 0.0000 'International Tables Vol C Tables 4.2.6.8 and 6.1.1.4'
N N 0.0061 0.0033 'International Tables Vol C Tables 4.2.6.8 and 6.1.1.4'
O O 0.0106 0.0060 'International Tables Vol C Tables 4.2.6.8 and 6.1.1.4'

loop_
_geom_angle_atom_site_label_1
_geom_angle_atom_site_label_2
_geom_angle_atom_site_label_3
_geom_angle
N1 C1 C2 129.69(19)
N1 C1 C6 109.25(17)
C2 C1 C6 121.1(2)
C3 C2 C1 117.9(2)
C3 C2 H2 122.8(14)
C1 C2 H2 119.2(14)
C2 C3 C4 122.81(19)
C2 C3 H3 118.0(12)
C4 C3 H3 119.2(12)
C5 C4 C3 118.42(19)
C5 C4 C13 120.79(19)
C3 C4 C13 120.78(19)
C6 C5 C4 120.18(19)
C6 C5 H4 120.7(12)
C4 C5 H4 119.1(12)
C5 C6 C1 119.59(17)
C5 C6 C7 133.99(17)
C1 C6 C7 106.42(16)
C8 C7 C12 119.43(17)
C8 C7 C6 134.41(16)
C12 C7 C6 106.16(16)
C7 C8 C9 119.25(16)
C7 C8 H5 120.3(10)
C9 C8 H5 120.5(10)
C8 C9 C10 120.21(18)
C8 C9 C16 117.93(16)
C10 C9 C16 121.85(17)
C11 C10 C9 121.47(19)
C11 C10 H6 119.5(15)
C9 C10 H6 119.0(15)
C10 C11 C12 118.14(19)
C10 C11 H7 120.4(13)
C12 C11 H7 121.5(13)
N1 C12 C11 129.11(18)
N1 C12 C7 109.40(17)
C11 C12 C7 121.49(18)
C4 C13 C14 114.07(19)
C4 C13 H8 110.8(14)
C14 C13 H8 108.6(13)
C4 C13 H9 110.3(15)
C14 C13 H9 107.9(15)
H8 C13 H9 104.8(19)
C13 C14 C15 114.3(2)
C13 C14 H10 105.8(16)
C15 C14 H10 112.7(16)
C13 C14 H11 105.2(15)
C15 C14 H11 111.1(16)
H10 C14 H11 107(2)
C14 C15 H12 110.7(17)
C14 C15 H13 110(2)
H12 C15 H13 110(2)
C14 C15 H14 113(2)
H12 C15 H14 101(3)
H13 C15 H14 111(3)
O1 C16 O2 121.56(17)
O1 C16 C9 125.61(16)
O2 C16 C9 112.82(16)
O2 C17 H15 104.8(18)
O2 C17 H16 109.3(18)
H15 C17 H16 114(2)
O2 C17 H17 112.0(17)
H15 C17 H17 113(2)
H16 C17 H17 105(3)
C12 N1 C1 108.77(17)
C12 N1 H1 124.7(17)
C1 N1 H1 126.5(17)
C16 O2 C17 116.01(17)

loop_
_geom_bond_atom_site_label_1
_geom_bond_atom_site_label_2
_geom_bond_distance
C1 N1 1.382(3)
C1 C2 1.391(3)
C1 C6 1.403(3)
C2 C3 1.373(3)
C2 H2 0.94(2)
C3 C4 1.400(3)
C3 H3 0.98(2)
C4 C5 1.392(3)
C4 C13 1.502(3)
C5 C6 1.392(3)
C5 H4 0.99(2)
C6 C7 1.452(3)
C7 C8 1.387(2)
C7 C12 1.408(3)
C8 C9 1.388(2)
C8 H5 1.00(2)
C9 C10 1.404(3)
C9 C16 1.475(3)
C10 C11 1.368(3)
C10 H6 0.93(2)
C11 C12 1.392(3)
C11 H7 0.98(3)
C12 N1 1.374(3)
C13 C14 1.500(3)
C13 H8 0.99(3)
C13 H9 0.98(3)
C14 C15 1.510(3)
C14 H10 1.00(3)
C14 H11 1.00(3)
C15 H12 0.97(3)
C15 H13 0.96(4)
C15 H14 0.96(4)
C16 O1 1.207(2)
C16 O2 1.345(2)
C17 O2 1.437(3)
C17 H15 1.01(3)
C17 H16 0.96(3)
C17 H17 1.05(3)
N1 H1 0.93(3)
